data_2201413
loop_
_publ_author_name
'S. Thinagar'
'D. Velmurugan'
'S. Shanmuga Sundara Raj'
'Hoong-Kun Fun'
'V. Raghukumar'

_publ_section_title 6-(4-Chlorophenyl)-4-[4-(dimethylamino)phenyl]-2-(pyrrolidin-1-yl)nicotinonitrile
_journal_issue 12
_journal_name_full 'Acta Crystallographica Section E'
_journal_page_first o1452
_journal_page_last o1454
_journal_paper_doi 10.1107/S1600536802019931
_journal_volume 58
_journal_year 2002
_chemical_formula_iupac 'C24 H23 Cl N4'
_chemical_formula_moiety 'C24 H23 Cl N4'
_chemical_formula_sum 'C24 H23 Cl N4'
_chemical_formula_weight 402.91
_chemical_name_systematic
;
6-(4-Chlorophenyl)-4-[4-(dimethylamino)phenyl]-2-(pyrrolidin-1-
yl)nicotinonitrile
;
_space_group_IT_number 2
_symmetry_cell_setting triclinic
_symmetry_space_group_name_Hall '-P 1'
_symmetry_space_group_name_H-M 'P -1'
_atom_sites_solution_hydrogens geom
_atom_sites_solution_primary direct
_atom_sites_solution_secondary difmap
_audit_creation_method SHELXL-97
_cell_angle_alpha 100.4870(10)
_cell_angle_beta 93.2400(10)
_cell_angle_gamma 107.0140(10)
_cell_formula_units_Z 4
_cell_length_a 11.14900(10)
_cell_length_b 13.73300(10)
_cell_length_c 14.66660(10)
_cell_measurement_reflns_used 7711
_cell_measurement_temperature 293(2)
_cell_measurement_theta_max 28.31
_cell_measurement_theta_min 1.42
_cell_volume 2097.00(3)
_computing_cell_refinement 'SAINT (Siemens, 1996)'
_computing_data_collection 'SMART (Siemens, 1996)'
_computing_data_reduction SAINT
_computing_molecular_graphics 'ZORTEP (Zsolnai, 1997)'
_computing_publication_material 'SHELXL97 and PARST (Nardelli, 1983, 1995)'
_computing_structure_refinement 'SHELXL97 (Sheldrick, 1997)'
_computing_structure_solution 'SHELXS97 (Sheldrick, 1997)'
_diffrn_ambient_temperature 293(2)
_diffrn_measured_fraction_theta_full 0.918
_diffrn_measured_fraction_theta_max 0.918
_diffrn_measurement_device_type 'Siemens SMART CCD area-detector'
_diffrn_measurement_method \w
_diffrn_radiation_monochromator graphite
_diffrn_radiation_source 'fine-focus sealed tube'
_diffrn_radiation_type MoK\a
_diffrn_radiation_wavelength 0.71073
_diffrn_reflns_av_R_equivalents 0.0481
_diffrn_reflns_av_sigmaI/netI 0.0835
_diffrn_reflns_limit_h_max 14
_diffrn_reflns_limit_h_min -13
_diffrn_reflns_limit_k_max 14
_diffrn_reflns_limit_k_min -17
_diffrn_reflns_limit_l_max 19
_diffrn_reflns_limit_l_min -12
_diffrn_reflns_number 14581
_diffrn_reflns_theta_full 28.31
_diffrn_reflns_theta_max 28.31
_diffrn_reflns_theta_min 1.42
_diffrn_standards_decay_% 0
_diffrn_standards_number 0
_exptl_absorpt_coefficient_mu 0.200
_exptl_absorpt_correction_type none
_exptl_crystal_colour yellow
_exptl_crystal_density_diffrn 1.276
_exptl_crystal_density_method 'not measured'
_exptl_crystal_description block
_exptl_crystal_F_000 848
_exptl_crystal_size_max 0.48
_exptl_crystal_size_mid 0.44
_exptl_crystal_size_min 0.26
_refine_diff_density_max 0.347
_refine_diff_density_min -0.319
_refine_ls_extinction_method none
_refine_ls_goodness_of_fit_ref 0.973
_refine_ls_hydrogen_treatment constr
_refine_ls_matrix_type full
_refine_ls_number_parameters 527
_refine_ls_number_reflns 9579
_refine_ls_number_restraints 0
_refine_ls_restrained_S_all 0.973
_refine_ls_R_factor_all 0.0792
_refine_ls_R_factor_gt 0.0538
_refine_ls_shift/su_max <0.001
_refine_ls_shift/su_mean <0.001
_refine_ls_structure_factor_coef Fsqd
_refine_ls_weighting_details 'calc w = 1/[\s^2^(Fo^2^)+(0.0793P)^2^] where P = (Fo^2^+2Fc^2^)/3'
_refine_ls_weighting_scheme calc
_refine_ls_wR_factor_gt 0.1459
_refine_ls_wR_factor_ref 0.1604
_reflns_number_gt 6307
_reflns_number_total 9579
_reflns_threshold_expression I>2\s(I)
_cod_data_source_file ci6179.cif
_cod_data_source_block I
_cod_original_cell_volume 2096.93(2)
_cod_database_code 2201413
_cod_database_fobs_code 2201413

loop_
_symmetry_equiv_pos_as_xyz
'x, y, z'
'-x, -y, -z'

loop_
_atom_site_label
_atom_site_fract_x
_atom_site_fract_y
_atom_site_fract_z
_atom_site_U_iso_or_equiv
_atom_site_adp_type
_atom_site_calc_flag
_atom_site_refinement_flags
_atom_site_occupancy
_atom_site_disorder_assembly
_atom_site_disorder_group
_atom_site_type_symbol
Cl1A -0.02596(6) -0.38678(5) 0.59338(5) 0.0866(2) Uani d . 1 . . Cl
N1A 0.21081(13) 0.08918(11) 0.51050(9) 0.0431(3) Uani d . 1 . . N
N2A 0.28907(15) 0.26496(11) 0.55895(10) 0.0481(4) Uani d . 1 . . N
N3A 0.39956(18) 0.35530(13) 0.34391(12) 0.0628(4) Uani d . 1 . . N
N4A 0.15588(17) 0.09242(14) -0.06908(11) 0.0640(5) Uani d . 1 . . N
C2A 0.25494(16) 0.18186(13) 0.48645(11) 0.0407(4) Uani d . 1 . . C
C3A 0.26408(16) 0.18899(13) 0.39066(11) 0.0407(4) Uani d . 1 . . C
C4A 0.21067(16) 0.09795(13) 0.32108(11) 0.0404(4) Uani d . 1 . . C
C5A 0.16151(17) 0.00392(13) 0.34922(11) 0.0437(4) Uani d . 1 . . C
H5A 0.1256 -0.0573 0.3049 0.052 Uiso calc R 1 . . H
C6A 0.16631(15) 0.00203(13) 0.44416(11) 0.0397(4) Uani d . 1 . . C
C7A 0.2726(2) 0.24839(15) 0.65427(12) 0.0577(5) Uani d . 1 . . C
H7A 0.3256 0.2089 0.6727 0.069 Uiso calc R 1 . . H
H7B 0.1853 0.2116 0.6591 0.069 Uiso calc R 1 . . H
C8A 0.3119(3) 0.35634(18) 0.71363(16) 0.0777(7) Uani d . 1 . . C
H8A 0.3994 0.3765 0.7404 0.093 Uiso calc R 1 . . H
H8B 0.2595 0.3601 0.7639 0.093 Uiso calc R 1 . . H
C9A 0.2948(2) 0.42604(16) 0.64905(15) 0.0685(6) Uani d . 1 . . C
H9A 0.3542 0.4954 0.6696 0.082 Uiso calc R 1 . . H
H9B 0.2096 0.4309 0.6464 0.082 Uiso calc R 1 . . H
C10A 0.3198(2) 0.37435(14) 0.55470(13) 0.0545(5) Uani d . 1 . . C
H10A 0.2665 0.3840 0.5047 0.065 Uiso calc R 1 . . H
H10B 0.4075 0.4024 0.5450 0.065 Uiso calc R 1 . . H
C11A 0.33675(18) 0.28231(15) 0.36491(12) 0.0470(4) Uani d . 1 . . C
C12A 0.20264(16) 0.10013(13) 0.22023(11) 0.0425(4) Uani d . 1 . . C
C13A 0.16198(17) 0.17451(14) 0.18509(12) 0.0459(4) Uani d . 1 . . C
H13A 0.1461 0.2278 0.2266 0.055 Uiso calc R 1 . . H
C14A 0.14480(17) 0.17124(15) 0.09087(13) 0.0495(4) Uani d . 1 . . C
H14A 0.1159 0.2214 0.0703 0.059 Uiso calc R 1 . . H
C15A 0.16985(16) 0.09399(15) 0.02500(12) 0.0472(4) Uani d . 1 . . C
C16A 0.21283(19) 0.02003(15) 0.06020(12) 0.0517(4) Uani d . 1 . . C
H16A 0.2322 -0.0317 0.0190 0.062 Uiso calc R 1 . . H
C17A 0.22686(18) 0.02288(14) 0.15493(12) 0.0500(4) Uani d . 1 . . C
H17A 0.2533 -0.0284 0.1758 0.060 Uiso calc R 1 . . H
C18A 0.11896(15) -0.09523(13) 0.47940(11) 0.0400(4) Uani d . 1 . . C
C19A 0.09205(18) -0.19282(14) 0.42202(13) 0.0488(4) Uani d . 1 . . C
H19A 0.1034 -0.1980 0.3592 0.059 Uiso calc R 1 . . H
C20A 0.04842(19) -0.28293(15) 0.45645(14) 0.0559(5) Uani d . 1 . . C
H20A 0.0314 -0.3480 0.4173 0.067 Uiso calc R 1 . . H
C21A 0.03079(18) -0.27462(15) 0.54923(14) 0.0538(5) Uani d . 1 . . C
C22A 0.05682(19) -0.17883(16) 0.60837(14) 0.0566(5) Uani d . 1 . . C
H22A 0.0450 -0.1742 0.6711 0.068 Uiso calc R 1 . . H
C23A 0.10068(18) -0.08987(15) 0.57333(12) 0.0493(4) Uani d . 1 . . C
H23A 0.1184 -0.0251 0.6130 0.059 Uiso calc R 1 . . H
C24A 0.1804(3) 0.0111(2) -0.13572(15) 0.0832(7) Uani d . 1 . . C
H24A 0.2623 0.0063 -0.1181 0.125 Uiso calc R 1 . . H
H24B 0.1777 0.0272 -0.1967 0.125 Uiso calc R 1 . . H
H24C 0.1174 -0.0540 -0.1366 0.125 Uiso calc R 1 . . H
C25A 0.0992(2) 0.1623(2) -0.10475(16) 0.0761(7) Uani d . 1 . . C
H25A 0.1477 0.2330 -0.0777 0.114 Uiso calc R 1 . . H
H25B 0.0144 0.1495 -0.0888 0.114 Uiso calc R 1 . . H
H25C 0.0978 0.1507 -0.1714 0.114 Uiso calc R 1 . . H
Cl1B 0.56120(7) 0.11966(5) -0.06469(5) 0.0903(2) Uani d . 1 . . Cl
N1B 0.27692(14) 0.48400(11) 0.01936(10) 0.0450(3) Uani d . 1 . . N
N2B 0.16274(16) 0.58056(13) -0.03099(10) 0.0546(4) Uani d . 1 . . N
N3B 0.1058(2) 0.73715(19) 0.19077(13) 0.0944(8) Uani d . 1 . . N
N4B 0.40411(19) 0.80256(14) 0.58715(12) 0.0674(5) Uani d . 1 . . N
C2B 0.22383(17) 0.55999(14) 0.04215(12) 0.0448(4) Uani d . 1 . . C
C3B 0.23303(17) 0.61224(14) 0.13737(12) 0.0464(4) Uani d . 1 . . C
C4B 0.30233(16) 0.58518(13) 0.20667(11) 0.0427(4) Uani d . 1 . . C
C5B 0.35384(16) 0.50485(13) 0.18000(12) 0.0442(4) Uani d . 1 . . C
H5B 0.3966 0.4830 0.2246 0.053 Uiso calc R 1 . . H
C6B 0.34082(15) 0.45748(13) 0.08610(11) 0.0407(4) Uani d . 1 . . C
C7B 0.1653(2) 0.52465(18) -0.12654(13) 0.0652(6) Uani d . 1 . . C
H7C 0.1231 0.4506 -0.1342 0.078 Uiso calc R 1 . . H
H7D 0.2513 0.5354 -0.1413 0.078 Uiso calc R 1 . . H
C8B 0.0948(3) 0.5730(2) -0.18689(17) 0.0961(9) Uani d . 1 . . C
H8C 0.1318 0.5785 -0.2448 0.115 Uiso calc R 1 . . H
H8D 0.0068 0.5311 -0.2017 0.115 Uiso calc R 1 . . H
C9B 0.1053(4) 0.6731(3) -0.13448(19) 0.1218(14) Uani d . 1 . . C
H9C 0.0323 0.6935 -0.1517 0.146 Uiso calc R 1 . . H
H9D 0.1805 0.7240 -0.1465 0.146 Uiso calc R 1 . . H
C10B 0.1131(2) 0.66733(18) -0.03218(15) 0.0681(6) Uani d . 1 . . C
H10C 0.1697 0.7313 0.0061 0.082 Uiso calc R 1 . . H
H10D 0.0305 0.6537 -0.0103 0.082 Uiso calc R 1 . . H
C11B 0.1642(2) 0.68392(17) 0.16594(13) 0.0622(5) Uani d . 1 . . C
C12B 0.32554(17) 0.64203(13) 0.30520(12) 0.0435(4) Uani d . 1 . . C
C13B 0.37128(18) 0.74982(14) 0.32965(13) 0.0506(4) Uani d . 1 . . C
H13B 0.3836 0.7877 0.2826 0.061 Uiso calc R 1 . . H
C14B 0.39903(19) 0.80240(14) 0.42143(13) 0.0523(4) Uani d . 1 . . C
H14B 0.4316 0.8746 0.4348 0.063 Uiso calc R 1 . . H
C15B 0.37941(17) 0.74988(14) 0.49475(12) 0.0471(4) Uani d . 1 . . C
C16B 0.33469(19) 0.64076(14) 0.47045(12) 0.0521(4) Uani d . 1 . . C
H16B 0.3219 0.6028 0.5174 0.063 Uiso calc R 1 . . H
C17B 0.30930(18) 0.58880(14) 0.37856(12) 0.0480(4) Uani d . 1 . . C
H17B 0.2806 0.5164 0.3649 0.058 Uiso calc R 1 . . H
C18B 0.40065(15) 0.37612(13) 0.05188(11) 0.0401(4) Uani d . 1 . . C
C19B 0.44773(18) 0.32400(15) 0.11074(13) 0.0526(4) Uani d . 1 . . C
H19B 0.4461 0.3422 0.1748 0.063 Uiso calc R 1 . . H
C20B 0.4970(2) 0.24541(17) 0.07529(15) 0.0608(5) Uani d . 1 . . C
H20B 0.5267 0.2099 0.1151 0.073 Uiso calc R 1 . . H
C21B 0.50179(18) 0.22026(15) -0.01918(15) 0.0556(5) Uani d . 1 . . C
C22B 0.45904(19) 0.27182(15) -0.07922(14) 0.0555(5) Uani d . 1 . . C
H22B 0.4636 0.2547 -0.1430 0.067 Uiso calc R 1 . . H
C23B 0.40904(18) 0.34975(14) -0.04320(12) 0.0485(4) Uani d . 1 . . C
H23B 0.3804 0.3853 -0.0835 0.058 Uiso calc R 1 . . H
C24B 0.3554(2) 0.75155(19) 0.66077(15) 0.0736(6) Uani d . 1 . . C
H24D 0.2678 0.7128 0.6430 0.110 Uiso calc R 1 . . H
H24E 0.3641 0.8028 0.7169 0.110 Uiso calc R 1 . . H
H24F 0.4017 0.7050 0.6715 0.110 Uiso calc R 1 . . H
C25B 0.4560(3) 0.91400(17) 0.60971(17) 0.0794(7) Uani d . 1 . . C
H25D 0.5295 0.9351 0.5783 0.119 Uiso calc R 1 . . H
H25E 0.4789 0.9371 0.6759 0.119 Uiso calc R 1 . . H
H25F 0.3941 0.9443 0.5900 0.119 Uiso calc R 1 . . H

loop_
_atom_site_aniso_label
_atom_site_aniso_U_11
_atom_site_aniso_U_22
_atom_site_aniso_U_33
_atom_site_aniso_U_12
_atom_site_aniso_U_13
_atom_site_aniso_U_23
Cl1A 0.0898(5) 0.0735(4) 0.0984(5) 0.0092(3) 0.0033(3) 0.0514(3)
N1A 0.0528(8) 0.0457(8) 0.0340(7) 0.0189(6) 0.0069(6) 0.0098(6)
N2A 0.0651(9) 0.0467(8) 0.0331(7) 0.0195(7) 0.0039(6) 0.0067(6)
N3A 0.0851(12) 0.0563(10) 0.0516(10) 0.0212(9) 0.0165(9) 0.0213(8)
N4A 0.0773(12) 0.0837(12) 0.0337(8) 0.0254(10) 0.0039(8) 0.0183(8)
C2A 0.0459(9) 0.0463(9) 0.0344(8) 0.0197(7) 0.0065(7) 0.0102(7)
C3A 0.0470(9) 0.0460(9) 0.0357(8) 0.0208(7) 0.0091(7) 0.0129(7)
C4A 0.0470(9) 0.0488(10) 0.0327(8) 0.0233(7) 0.0079(7) 0.0120(7)
C5A 0.0541(10) 0.0457(9) 0.0336(8) 0.0187(8) 0.0067(7) 0.0083(7)
C6A 0.0431(9) 0.0471(9) 0.0347(8) 0.0212(7) 0.0078(7) 0.0098(7)
C7A 0.0784(14) 0.0613(12) 0.0342(9) 0.0244(10) 0.0027(9) 0.0087(8)
C8A 0.1068(19) 0.0696(15) 0.0454(12) 0.0187(13) 0.0015(12) 0.0000(10)
C9A 0.0876(16) 0.0564(12) 0.0553(13) 0.0227(11) 0.0051(11) -0.0037(10)
C10A 0.0661(12) 0.0478(10) 0.0473(11) 0.0165(9) 0.0033(9) 0.0070(8)
C11A 0.0594(11) 0.0505(11) 0.0369(9) 0.0235(9) 0.0089(8) 0.0123(8)
C12A 0.0495(9) 0.0511(10) 0.0332(8) 0.0223(8) 0.0074(7) 0.0125(7)
C13A 0.0551(10) 0.0524(10) 0.0387(9) 0.0269(8) 0.0093(7) 0.0127(7)
C14A 0.0521(10) 0.0617(11) 0.0439(10) 0.0255(9) 0.0056(8) 0.0209(8)
C15A 0.0463(9) 0.0604(11) 0.0348(9) 0.0128(8) 0.0048(7) 0.0156(8)
C16A 0.0670(12) 0.0566(11) 0.0365(9) 0.0276(9) 0.0089(8) 0.0071(8)
C17A 0.0678(12) 0.0525(11) 0.0395(9) 0.0307(9) 0.0093(8) 0.0132(8)
C18A 0.0405(8) 0.0478(9) 0.0372(8) 0.0188(7) 0.0087(6) 0.0130(7)
C19A 0.0589(11) 0.0514(10) 0.0406(9) 0.0216(8) 0.0104(8) 0.0122(8)
C20A 0.0615(12) 0.0474(11) 0.0588(12) 0.0169(9) 0.0015(9) 0.0125(9)
C21A 0.0473(10) 0.0568(11) 0.0631(12) 0.0154(8) 0.0053(8) 0.0287(9)
C22A 0.0615(12) 0.0668(13) 0.0479(11) 0.0204(10) 0.0159(9) 0.0241(9)
C23A 0.0591(11) 0.0542(11) 0.0390(9) 0.0209(9) 0.0129(8) 0.0127(8)
C24A 0.107(2) 0.0993(19) 0.0368(11) 0.0250(15) 0.0107(11) 0.0079(11)
C25A 0.0753(15) 0.1039(18) 0.0522(12) 0.0211(13) -0.0041(10) 0.0379(12)
Cl1B 0.1053(5) 0.0866(4) 0.1052(5) 0.0675(4) 0.0291(4) 0.0182(4)
N1B 0.0523(8) 0.0503(8) 0.0377(8) 0.0228(7) 0.0050(6) 0.0110(6)
N2B 0.0718(11) 0.0664(10) 0.0370(8) 0.0402(8) 0.0014(7) 0.0093(7)
N3B 0.143(2) 0.1261(18) 0.0459(11) 0.1012(16) -0.0007(11) 0.0010(11)
N4B 0.0941(14) 0.0619(11) 0.0394(9) 0.0204(9) -0.0015(8) 0.0024(8)
C2B 0.0495(10) 0.0521(10) 0.0382(9) 0.0221(8) 0.0057(7) 0.0120(7)
C3B 0.0550(10) 0.0518(10) 0.0384(9) 0.0247(8) 0.0066(7) 0.0104(7)
C4B 0.0491(9) 0.0439(9) 0.0361(9) 0.0141(7) 0.0070(7) 0.0106(7)
C5B 0.0495(10) 0.0476(10) 0.0389(9) 0.0172(8) 0.0032(7) 0.0143(7)
C6B 0.0439(9) 0.0432(9) 0.0373(8) 0.0141(7) 0.0074(7) 0.0125(7)
C7B 0.0894(16) 0.0775(14) 0.0392(10) 0.0460(12) -0.0002(10) 0.0078(9)
C8B 0.141(3) 0.126(2) 0.0493(14) 0.085(2) -0.0014(14) 0.0223(14)
C9B 0.220(4) 0.150(3) 0.0569(16) 0.141(3) 0.0197(19) 0.0344(17)
C10B 0.0957(16) 0.0833(15) 0.0473(11) 0.0586(13) 0.0085(11) 0.0176(10)
C11B 0.0863(15) 0.0743(14) 0.0378(10) 0.0470(12) 0.0013(9) 0.0065(9)
C12B 0.0500(9) 0.0447(9) 0.0377(9) 0.0163(7) 0.0062(7) 0.0105(7)
C13B 0.0646(11) 0.0480(10) 0.0424(10) 0.0172(9) 0.0101(8) 0.0166(8)
C14B 0.0625(12) 0.0432(10) 0.0489(11) 0.0132(8) 0.0051(8) 0.0098(8)
C15B 0.0531(10) 0.0502(10) 0.0384(9) 0.0186(8) 0.0019(7) 0.0073(7)
C16B 0.0706(12) 0.0524(11) 0.0378(9) 0.0213(9) 0.0080(8) 0.0165(8)
C17B 0.0623(11) 0.0414(9) 0.0419(10) 0.0159(8) 0.0070(8) 0.0119(7)
C18B 0.0397(8) 0.0428(9) 0.0405(9) 0.0129(7) 0.0071(7) 0.0142(7)
C19B 0.0611(11) 0.0651(12) 0.0427(10) 0.0294(9) 0.0107(8) 0.0211(8)
C20B 0.0656(13) 0.0754(14) 0.0619(13) 0.0426(11) 0.0125(10) 0.0298(10)
C21B 0.0558(11) 0.0543(11) 0.0672(13) 0.0291(9) 0.0181(9) 0.0157(9)
C22B 0.0667(12) 0.0579(12) 0.0493(11) 0.0274(10) 0.0166(9) 0.0131(9)
C23B 0.0604(11) 0.0508(10) 0.0412(9) 0.0238(8) 0.0089(8) 0.0151(8)
C24B 0.0931(17) 0.0963(18) 0.0416(11) 0.0446(14) 0.0099(11) 0.0139(11)
C25B 0.0989(18) 0.0630(14) 0.0626(15) 0.0223(13) -0.0107(13) -0.0108(11)

loop_
_atom_type_symbol
_atom_type_description
_atom_type_scat_dispersion_real
_atom_type_scat_dispersion_imag
_atom_type_scat_source
C C 0.0033 0.0016 'International Tables Vol C Tables 4.2.6.8 and 6.1.1.4'
H H 0.0000 0.0000 'International Tables Vol C Tables 4.2.6.8 and 6.1.1.4'
N N 0.0061 0.0033 'International Tables Vol C Tables 4.2.6.8 and 6.1.1.4'
Cl Cl 0.1484 0.1585 'International Tables Vol C Tables 4.2.6.8 and 6.1.1.4'

loop_
_geom_angle_atom_site_label_1
_geom_angle_atom_site_label_2
_geom_angle_atom_site_label_3
_geom_angle
_geom_angle_publ_flag
C6A N1A C2A 120.03(14) ?
C2A N2A C10A 127.52(15) ?
C2A N2A C7A 119.42(15) ?
C10A N2A C7A 112.01(14) ?
C15A N4A C24A 120.53(19) ?
C15A N4A C25A 120.97(18) ?
C24A N4A C25A 117.89(18) ?
N1A C2A N2A 114.81(14) y
N1A C2A C3A 121.00(14) ?
N2A C2A C3A 124.19(16) y
C4A C3A C11A 119.50(14) ?
C4A C3A C2A 118.41(15) ?
C11A C3A C2A 121.74(15) ?
C5A C4A C3A 118.23(14) ?
C5A C4A C12A 119.65(15) ?
C3A C4A C12A 122.10(15) ?
C4A C5A C6A 119.77(15) ?
C4A C5A H5A 120.1 ?
C6A C5A H5A 120.1 ?
N1A C6A C5A 122.09(16) ?
N1A C6A C18A 114.99(14) y
C5A C6A C18A 122.89(15) y
N2A C7A C8A 104.21(17) ?
N2A C7A H7A 110.9 ?
C8A C7A H7A 110.9 ?
N2A C7A H7B 110.9 ?
C8A C7A H7B 110.9 ?
H7A C7A H7B 108.9 ?
C7A C8A C9A 105.59(18) ?
C7A C8A H8A 110.6 ?
C9A C8A H8A 110.6 ?
C7A C8A H8B 110.6 ?
C9A C8A H8B 110.6 ?
H8A C8A H8B 108.8 ?
C8A C9A C10A 104.69(17) ?
C8A C9A H9A 110.8 ?
C10A C9A H9A 110.8 ?
C8A C9A H9B 110.8 ?
C10A C9A H9B 110.8 ?
H9A C9A H9B 108.9 ?
N2A C10A C9A 104.13(16) ?
N2A C10A H10A 110.9 ?
C9A C10A H10A 110.9 ?
N2A C10A H10B 110.9 ?
C9A C10A H10B 110.9 ?
H10A C10A H10B 108.9 ?
N3A C11A C3A 176.9(2) ?
C17A C12A C13A 116.61(15) ?
C17A C12A C4A 121.11(15) ?
C13A C12A C4A 122.12(15) ?
C14A C13A C12A 121.95(16) ?
C14A C13A H13A 119.0 ?
C12A C13A H13A 119.0 ?
C13A C14A C15A 121.57(17) ?
C13A C14A H14A 119.2 ?
C15A C14A H14A 119.2 ?
N4A C15A C14A 121.53(18) ?
N4A C15A C16A 121.83(17) ?
C14A C15A C16A 116.62(16) ?
C17A C16A C15A 121.15(16) ?
C17A C16A H16A 119.4 ?
C15A C16A H16A 119.4 ?
C16A C17A C12A 122.06(17) ?
C16A C17A H17A 119.0 ?
C12A C17A H17A 119.0 ?
C19A C18A C23A 118.05(16) ?
C19A C18A C6A 122.17(15) ?
C23A C18A C6A 119.77(15) ?
C18A C19A C20A 121.30(17) ?
C18A C19A H19A 119.3 ?
C20A C19A H19A 119.3 ?
C21A C20A C19A 119.02(18) ?
C21A C20A H20A 120.5 ?
C19A C20A H20A 120.5 ?
C20A C21A C22A 121.25(18) ?
C20A C21A Cl1A 119.70(16) ?
C22A C21A Cl1A 119.05(16) ?
C21A C22A C23A 119.14(18) ?
C21A C22A H22A 120.4 ?
C23A C22A H22A 120.4 ?
C22A C23A C18A 121.24(17) ?
C22A C23A H23A 119.4 ?
C18A C23A H23A 119.4 ?
N4A C24A H24A 109.5 ?
N4A C24A H24B 109.5 ?
H24A C24A H24B 109.5 ?
N4A C24A H24C 109.5 ?
H24A C24A H24C 109.5 ?
H24B C24A H24C 109.5 ?
N4A C25A H25A 109.5 ?
N4A C25A H25B 109.5 ?
H25A C25A H25B 109.5 ?
N4A C25A H25C 109.5 ?
H25A C25A H25C 109.5 ?
H25B C25A H25C 109.5 ?
C6B N1B C2B 119.91(14) ?
C2B N2B C10B 128.03(16) ?
C2B N2B C7B 119.39(15) ?
C10B N2B C7B 111.36(15) ?
C15B N4B C25B 120.12(18) ?
C15B N4B C24B 121.23(18) ?
C25B N4B C24B 117.40(19) ?
N1B C2B N2B 114.66(15) y
N1B C2B C3B 120.71(15) ?
N2B C2B C3B 124.62(16) y
C4B C3B C2B 118.92(15) ?
C4B C3B C11B 118.55(16) ?
C2B C3B C11B 122.26(16) ?
C5B C4B C3B 118.28(15) ?
C5B C4B C12B 119.68(15) ?
C3B C4B C12B 121.99(15) ?
C6B C5B C4B 119.50(16) ?
C6B C5B H5B 120.3 ?
C4B C5B H5B 120.3 ?
N1B C6B C5B 122.60(15) ?
N1B C6B C18B 115.00(14) y
C5B C6B C18B 122.37(15) y
N2B C7B C8B 103.24(17) ?
N2B C7B H7C 111.1 ?
C8B C7B H7C 111.1 ?
N2B C7B H7D 111.1 ?
C8B C7B H7D 111.1 ?
H7C C7B H7D 109.1 ?
C9B C8B C7B 106.3(2) ?
C9B C8B H8C 110.5 ?
C7B C8B H8C 110.5 ?
C9B C8B H8D 110.5 ?
C7B C8B H8D 110.5 ?
H8C C8B H8D 108.7 ?
C8B C9B C10B 107.5(2) ?
C8B C9B H9C 110.2 ?
C10B C9B H9C 110.2 ?
C8B C9B H9D 110.2 ?
C10B C9B H9D 110.2 ?
H9C C9B H9D 108.5 ?
N2B C10B C9B 102.85(17) ?
N2B C10B H10C 111.2 ?
C9B C10B H10C 111.2 ?
N2B C10B H10D 111.2 ?
C9B C10B H10D 111.2 ?
H10C C10B H10D 109.1 ?
N3B C11B C3B 176.5(3) ?
C13B C12B C17B 116.67(16) ?
C13B C12B C4B 122.05(15) ?
C17B C12B C4B 121.18(15) ?
C14B C13B C12B 122.01(17) ?
C14B C13B H13B 119.0 ?
C12B C13B H13B 119.0 ?
C13B C14B C15B 121.53(17) ?
C13B C14B H14B 119.2 ?
C15B C14B H14B 119.2 ?
N4B C15B C14B 121.75(17) ?
N4B C15B C16B 121.56(17) ?
C14B C15B C16B 116.69(16) ?
C17B C16B C15B 121.35(17) ?
C17B C16B H16B 119.3 ?
C15B C16B H16B 119.3 ?
C16B C17B C12B 121.71(17) ?
C16B C17B H17B 119.1 ?
C12B C17B H17B 119.1 ?
C19B C18B C23B 118.05(16) ?
C19B C18B C6B 122.85(15) ?
C23B C18B C6B 119.10(15) ?
C20B C19B C18B 120.82(18) ?
C20B C19B H19B 119.6 ?
C18B C19B H19B 119.6 ?
C21B C20B C19B 119.47(18) ?
C21B C20B H20B 120.3 ?
C19B C20B H20B 120.3 ?
C22B C21B C20B 121.33(17) ?
C22B C21B Cl1B 118.91(16) ?
C20B C21B Cl1B 119.75(16) ?
C21B C22B C23B 118.78(18) ?
C21B C22B H22B 120.6 ?
C23B C22B H22B 120.6 ?
C22B C23B C18B 121.50(17) ?
C22B C23B H23B 119.2 ?
C18B C23B H23B 119.2 ?
N4B C24B H24D 109.5 ?
N4B C24B H24E 109.5 ?
H24D C24B H24E 109.5 ?
N4B C24B H24F 109.5 ?
H24D C24B H24F 109.5 ?
H24E C24B H24F 109.5 ?
N4B C25B H25D 109.5 ?
N4B C25B H25E 109.5 ?
H25D C25B H25E 109.5 ?
N4B C25B H25F 109.5 ?
H25D C25B H25F 109.5 ?
H25E C25B H25F 109.5 ?

loop_
_geom_bond_atom_site_label_1
_geom_bond_atom_site_label_2
_geom_bond_site_symmetry_2
_geom_bond_distance
_geom_bond_publ_flag
Cl1A C21A . 1.741(2) ?
N1A C6A . 1.341(2) ?
N1A C2A . 1.343(2) ?
N2A C2A . 1.355(2) y
N2A C10A . 1.454(2) y
N2A C7A . 1.470(2) y
N3A C11A . 1.147(2) ?
N4A C15A . 1.375(2) y
N4A C24A . 1.445(3) y
N4A C25A . 1.447(3) y
C2A C3A . 1.433(2) ?
C3A C4A . 1.411(2) ?
C3A C11A . 1.430(2) ?
C4A C5A . 1.394(2) ?
C4A C12A . 1.483(2) ?
C5A C6A . 1.396(2) ?
C5A H5A . 0.93 ?
C6A C18A . 1.483(2) ?
C7A C8A . 1.502(3) ?
C7A H7A . 0.97 ?
C7A H7B . 0.97 ?
C8A C9A . 1.505(3) ?
C8A H8A . 0.97 ?
C8A H8B . 0.97 ?
C9A C10A . 1.516(3) ?
C9A H9A . 0.97 ?
C9A H9B . 0.97 ?
C10A H10A . 0.97 ?
C10A H10B . 0.97 ?
C12A C17A . 1.394(2) ?
C12A C13A . 1.397(2) ?
C13A C14A . 1.375(2) ?
C13A H13A . 0.93 ?
C14A C15A . 1.403(3) ?
C14A H14A . 0.93 ?
C15A C16A . 1.406(3) ?
C16A C17A . 1.381(2) ?
C16A H16A . 0.93 ?
C17A H17A . 0.93 ?
C18A C19A . 1.386(2) ?
C18A C23A . 1.396(2) ?
C19A C20A . 1.388(3) ?
C19A H19A . 0.93 ?
C20A C21A . 1.375(3) ?
C20A H20A . 0.93 ?
C21A C22A . 1.378(3) ?
C22A C23A . 1.380(3) ?
C22A H22A . 0.93 ?
C23A H23A . 0.93 ?
C24A H24A . 0.96 ?
C24A H24B . 0.96 ?
C24A H24C . 0.96 ?
C25A H25A . 0.96 ?
C25A H25B . 0.96 ?
C25A H25C . 0.96 ?
Cl1B C21B . 1.7444(19) ?
N1B C6B . 1.342(2) ?
N1B C2B . 1.345(2) ?
N2B C2B . 1.354(2) y
N2B C10B . 1.455(2) y
N2B C7B . 1.476(2) y
N3B C11B . 1.140(3) ?
N4B C15B . 1.386(2) y
N4B C25B . 1.436(3) y
N4B C24B . 1.439(3) y
C2B C3B . 1.432(2) ?
C3B C4B . 1.409(2) ?
C3B C11B . 1.436(3) ?
C4B C5B . 1.392(2) ?
C4B C12B . 1.481(2) ?
C5B C6B . 1.392(2) ?
C5B H5B . 0.93 ?
C6B C18B . 1.488(2) ?
C7B C8B . 1.511(3) y
C7B H7C . 0.97 ?
C7B H7D . 0.97 ?
C8B C9B . 1.416(4) y
C8B H8C . 0.97 ?
C8B H8D . 0.97 ?
C9B C10B . 1.516(3) y
C9B H9C . 0.97 ?
C9B H9D . 0.97 ?
C10B H10C . 0.97 ?
C10B H10D . 0.97 ?
C12B C13B . 1.387(2) ?
C12B C17B . 1.398(2) ?
C13B C14B . 1.377(3) ?
C13B H13B . 0.93 ?
C14B C15B . 1.393(3) ?
C14B H14B . 0.93 ?
C15B C16B . 1.403(3) ?
C16B C17B . 1.376(2) ?
C16B H16B . 0.93 ?
C17B H17B . 0.93 ?
C18B C19B . 1.388(2) ?
C18B C23B . 1.391(2) ?
C19B C20B . 1.383(3) ?
C19B H19B . 0.93 ?
C20B C21B . 1.374(3) ?
C20B H20B . 0.93 ?
C21B C22B . 1.371(3) ?
C22B C23B . 1.383(2) ?
C22B H22B . 0.93 ?
C23B H23B . 0.93 ?
C24B H24D . 0.96 ?
C24B H24E . 0.96 ?
C24B H24F . 0.96 ?
C25B H25D . 0.96 ?
C25B H25E . 0.96 ?
C25B H25F . 0.96 ?

loop_
_geom_hbond_atom_site_label_D
_geom_hbond_atom_site_label_H
_geom_hbond_atom_site_label_A
_geom_hbond_site_symmetry_A
_geom_hbond_distance_DH
_geom_hbond_distance_HA
_geom_hbond_distance_DA
_geom_hbond_angle_DHA
_geom_hbond_publ_flag
C19B H19B N3A . 0.93 2.55 3.461(3) 167 y
C19A H19A N3B 1_545 0.93 2.47 3.378(3) 164 y
C24B H24F N3A 2_666 0.96 2.59 3.457(3) 150 y
C23A H23A N1A . 0.93 2.42 2.755(2) 101 y
C23B H23B N1B . 0.93 2.41 2.745(3) 101 y

loop_
_geom_torsion_atom_site_label_1
_geom_torsion_atom_site_label_2
_geom_torsion_atom_site_label_3
_geom_torsion_atom_site_label_4
_geom_torsion
C6A N1A C2A N2A 175.55(15)
C6A N1A C2A C3A -4.6(2)
C10A N2A C2A N1A -168.95(17)
C7A N2A C2A N1A -1.7(2)
C10A N2A C2A C3A 11.2(3)
C7A N2A C2A C3A 178.52(16)
N1A C2A C3A C4A 8.1(2)
N2A C2A C3A C4A -172.10(16)
N1A C2A C3A C11A -165.16(15)
N2A C2A C3A C11A 14.7(3)
C11A C3A C4A C5A 167.86(16)
C2A C3A C4A C5A -5.5(2)
C11A C3A C4A C12A -13.7(2)
C2A C3A C4A C12A 172.88(15)
C3A C4A C5A C6A -0.1(2)
C12A C4A C5A C6A -178.52(15)
C2A N1A C6A C5A -1.3(2)
C2A N1A C6A C18A -179.35(14)
C4A C5A C6A N1A 3.7(2)
C4A C5A C6A C18A -178.42(15)
C2A N2A C7A C8A -176.48(18)
C10A N2A C7A C8A -7.3(2)
N2A C7A C8A C9A 23.7(2)
C7A C8A C9A C10A -31.2(3)
C2A N2A C10A C9A 156.24(18)
C7A N2A C10A C9A -11.8(2)
C8A C9A C10A N2A 26.2(2)
C5A C4A C12A C17A -42.0(2)
C3A C4A C12A C17A 139.55(18)
C5A C4A C12A C13A 133.25(18)
C3A C4A C12A C13A -45.2(2)
C17A C12A C13A C14A 0.9(3)
C4A C12A C13A C14A -174.58(16)
C12A C13A C14A C15A -1.4(3)
C24A N4A C15A C14A -179.0(2)
C25A N4A C15A C14A -8.1(3)
C24A N4A C15A C16A 2.6(3)
C25A N4A C15A C16A 173.49(19)
C13A C14A C15A N4A -178.23(17)
C13A C14A C15A C16A 0.3(3)
N4A C15A C16A C17A 179.74(17)
C14A C15A C16A C17A 1.3(3)
C15A C16A C17A C12A -1.7(3)
C13A C12A C17A C16A 0.6(3)
C4A C12A C17A C16A 176.17(17)
N1A C6A C18A C19A -167.70(15)
C5A C6A C18A C19A 14.3(2)
N1A C6A C18A C23A 12.1(2)
C5A C6A C18A C23A -165.89(16)
C23A C18A C19A C20A -0.1(3)
C6A C18A C19A C20A 179.66(16)
C18A C19A C20A C21A 0.5(3)
C19A C20A C21A C22A -0.7(3)
C19A C20A C21A Cl1A 179.11(15)
C20A C21A C22A C23A 0.4(3)
Cl1A C21A C22A C23A -179.40(15)
C21A C22A C23A C18A 0.0(3)
C19A C18A C23A C22A -0.2(3)
C6A C18A C23A C22A -179.97(16)
C6B N1B C2B N2B 179.49(16)
C6B N1B C2B C3B -0.9(3)
C10B N2B C2B N1B -169.62(19)
C7B N2B C2B N1B -3.4(3)
C10B N2B C2B C3B 10.8(3)
C7B N2B C2B C3B 177.07(18)
N1B C2B C3B C4B 2.1(3)
N2B C2B C3B C4B -178.35(18)
N1B C2B C3B C11B -171.72(19)
N2B C2B C3B C11B 7.8(3)
C2B C3B C4B C5B -3.1(3)
C11B C3B C4B C5B 170.93(18)
C2B C3B C4B C12B 174.50(15)
C11B C3B C4B C12B -11.4(3)
C3B C4B C5B C6B 3.1(3)
C12B C4B C5B C6B -174.62(15)
C2B N1B C6B C5B 0.9(3)
C2B N1B C6B C18B -177.10(15)
C4B C5B C6B N1B -2.0(3)
C4B C5B C6B C18B 175.85(15)
C2B N2B C7B C8B -176.8(2)
C10B N2B C7B C8B -8.4(3)
N2B C7B C8B C9B 24.0(3)
C7B C8B C9B C10B -30.8(4)
C2B N2B C10B C9B 158.1(2)
C7B N2B C10B C9B -9.1(3)
C8B C9B C10B N2B 24.7(4)
C5B C4B C12B C13B 128.23(19)
C3B C4B C12B C13B -49.4(3)
C5B C4B C12B C17B -47.9(2)
C3B C4B C12B C17B 134.50(19)
C17B C12B C13B C14B -0.3(3)
C4B C12B C13B C14B -176.56(17)
C12B C13B C14B C15B -1.7(3)
C25B N4B C15B C14B -2.5(3)
C24B N4B C15B C14B 164.4(2)
C25B N4B C15B C16B 176.8(2)
C24B N4B C15B C16B -16.4(3)
C13B C14B C15B N4B -178.31(19)
C13B C14B C15B C16B 2.4(3)
N4B C15B C16B C17B 179.46(19)
C14B C15B C16B C17B -1.2(3)
C15B C16B C17B C12B -0.7(3)
C13B C12B C17B C16B 1.4(3)
C4B C12B C17B C16B 177.76(17)
N1B C6B C18B C19B -166.42(17)
C5B C6B C18B C19B 15.6(3)
N1B C6B C18B C23B 12.9(2)
C5B C6B C18B C23B -165.10(16)
C23B C18B C19B C20B -2.5(3)
C6B C18B C19B C20B 176.84(17)
C18B C19B C20B C21B 1.4(3)
C19B C20B C21B C22B 0.2(3)
C19B C20B C21B Cl1B -178.85(17)
C20B C21B C22B C23B -0.7(3)
Cl1B C21B C22B C23B 178.37(15)
C21B C22B C23B C18B -0.4(3)
C19B C18B C23B C22B 2.0(3)
C6B C18B C23B C22B -177.35(17)

loop_
_cod_related_entry_id
_cod_related_entry_database
_cod_related_entry_code
1 ChemSpider 9421691
